data_7225170
loop_
_publ_author_name
'Han, Yun-Hu'
'Zhou, Zhong-Yuan'
'Tian, Chong-Bin'
'Du, Shao-Wu'

_publ_section_title
;
 A dual-walled cage MOF as an efficient heterogeneous catalyst for the
 conversion of CO2under mild and co-catalyst free conditions
;
_journal_issue 14
_journal_name_full 'Green Chem.'
_journal_page_first 4086
_journal_paper_doi 10.1039/C6GC00413J
_journal_volume 18
_journal_year 2016
_chemical_formula_sum 'C50 H68 N14 O16 Zn2'
_chemical_formula_weight 1251.93
_chemical_name_systematic
;
 ?
;
_space_group_crystal_system cubic
_space_group_IT_number 204
_space_group_name_Hall '-I 2 2 3'
_space_group_name_H-M_alt 'I m -3'
_symmetry_space_group_name_Hall '-I 2 2 3'
_symmetry_space_group_name_H-M 'I m -3'
_atom_sites_solution_hydrogens mixed
_audit_creation_method SHELXL-2014
_audit_update_record
;
2016-03-29 deposited with the CCDC.
2016-05-10 downloaded from the CCDC.
;
_cell_angle_alpha 90
_cell_angle_beta 90
_cell_angle_gamma 90
_cell_formula_units_Z 12
_cell_length_a 28.6573(3)
_cell_length_b 28.6573(3)
_cell_length_c 28.6573(3)
_cell_measurement_reflns_used 28386
_cell_measurement_temperature 293(2)
_cell_measurement_theta_max 27.4932
_cell_measurement_theta_min 2.6594
_cell_volume 23534.5(4)
_computing_structure_refinement 'SHELXL-2014 (Sheldrick, 2014)'
_diffrn_ambient_temperature 293(2)
_diffrn_measured_fraction_theta_full 0.997
_diffrn_measured_fraction_theta_max 0.998
_diffrn_measurement_device_type Saturn724+
_diffrn_measurement_method CCD_Profile_fitting
_diffrn_radiation_type MoK\a
_diffrn_radiation_wavelength 0.71073
_diffrn_reflns_av_R_equivalents 0.0325
_diffrn_reflns_av_unetI/netI 0.0101
_diffrn_reflns_Laue_measured_fraction_full 0.997
_diffrn_reflns_Laue_measured_fraction_max 0.998
_diffrn_reflns_limit_h_max 37
_diffrn_reflns_limit_h_min -37
_diffrn_reflns_limit_k_max 37
_diffrn_reflns_limit_k_min -37
_diffrn_reflns_limit_l_max 36
_diffrn_reflns_limit_l_min -36
_diffrn_reflns_number 93484
_diffrn_reflns_point_group_measured_fraction_full 0.997
_diffrn_reflns_point_group_measured_fraction_max 0.998
_diffrn_reflns_theta_full 25.242
_diffrn_reflns_theta_max 27.473
_diffrn_reflns_theta_min 2.462
_exptl_absorpt_coefficient_mu 0.670
_exptl_absorpt_correction_T_max 1.0000
_exptl_absorpt_correction_T_min 0.8149
_exptl_absorpt_correction_type multi-scan
_exptl_crystal_colour White
_exptl_crystal_density_diffrn 1.060
_exptl_crystal_description Prism
_exptl_crystal_F_000 7848
_exptl_crystal_size_max 0.5000
_exptl_crystal_size_mid 0.4000
_exptl_crystal_size_min 0.4000
_refine_diff_density_max 1.677
_refine_diff_density_min -0.520
_refine_diff_density_rms 0.076
_refine_ls_extinction_method none
_refine_ls_goodness_of_fit_ref 1.302
_refine_ls_hydrogen_treatment constr
_refine_ls_matrix_type full
_refine_ls_number_parameters 140
_refine_ls_number_reflns 4768
_refine_ls_number_restraints 0
_refine_ls_restrained_S_all 1.302
_refine_ls_R_factor_all 0.0738
_refine_ls_R_factor_gt 0.0726
_refine_ls_shift/su_max 0.093
_refine_ls_shift/su_mean 0.009
_refine_ls_structure_factor_coef Fsqd
_refine_ls_weighting_details 'w=1/[\s^2^(Fo^2^)+(0.1261P)^2^+11.1189P] where P=(Fo^2^+2Fc^2^)/3'
_refine_ls_weighting_scheme calc
_refine_ls_wR_factor_gt 0.2318
_refine_ls_wR_factor_ref 0.2349
_reflns_Friedel_coverage 0.000
_reflns_number_gt 4670
_reflns_number_total 4768
_reflns_threshold_expression 'I > 2\s(I)'
_cod_data_source_file c6gc00413j2.cif
_cod_data_source_block x_sq
_cod_depositor_comments
;
The following automatic conversions were performed:

'_exptl_absorpt_correction_type' value 'Multi-scan' changed to
'multi-scan' according to
/usr/data/users/saulius/crontab/automatic-downloads/rss-feeds/RSC/lib/dictionaries/cif_core.dic
dictionary named 'cif_core.dic' version 2.4.2 from 2011-04-26.

Automatic conversion script
Id: cif_fix_values 4268 2015-11-12 08:31:59Z antanas 

 Adding full bibliography for 7225170.cif.
;
_cod_original_cell_volume 23534.5(7)
_cod_database_code 7225170
_shelx_space_group_comment
;
The symmetry employed for this shelxl refinement is uniquely defined
by the following loop, which should always be used as a source of
symmetry information in preference to the above space-group names.
They are only intended as comments.
;
_shelxl_version_number 2014-3
_platon_squeeze_void_probe_radius 1.20

loop_
_space_group_symop_operation_xyz
'x, y, z'
'-x, -y, z'
'-x, y, -z'
'x, -y, -z'
'z, x, y'
'z, -x, -y'
'-z, -x, y'
'-z, x, -y'
'y, z, x'
'-y, z, -x'
'y, -z, -x'
'-y, -z, x'
'x+1/2, y+1/2, z+1/2'
'-x+1/2, -y+1/2, z+1/2'
'-x+1/2, y+1/2, -z+1/2'
'x+1/2, -y+1/2, -z+1/2'
'z+1/2, x+1/2, y+1/2'
'z+1/2, -x+1/2, -y+1/2'
'-z+1/2, -x+1/2, y+1/2'
'-z+1/2, x+1/2, -y+1/2'
'y+1/2, z+1/2, x+1/2'
'-y+1/2, z+1/2, -x+1/2'
'y+1/2, -z+1/2, -x+1/2'
'-y+1/2, -z+1/2, x+1/2'
'-x, -y, -z'
'x, y, -z'
'x, -y, z'
'-x, y, z'
'-z, -x, -y'
'-z, x, y'
'z, x, -y'
'z, -x, y'
'-y, -z, -x'
'y, -z, x'
'-y, z, x'
'y, z, -x'
'-x+1/2, -y+1/2, -z+1/2'
'x+1/2, y+1/2, -z+1/2'
'x+1/2, -y+1/2, z+1/2'
'-x+1/2, y+1/2, z+1/2'
'-z+1/2, -x+1/2, -y+1/2'
'-z+1/2, x+1/2, y+1/2'
'z+1/2, x+1/2, -y+1/2'
'z+1/2, -x+1/2, y+1/2'
'-y+1/2, -z+1/2, -x+1/2'
'y+1/2, -z+1/2, x+1/2'
'-y+1/2, z+1/2, x+1/2'
'y+1/2, z+1/2, -x+1/2'

loop_
_atom_site_label
_atom_site_type_symbol
_atom_site_fract_x
_atom_site_fract_y
_atom_site_fract_z
_atom_site_U_iso_or_equiv
_atom_site_adp_type
_atom_site_occupancy
_atom_site_site_symmetry_order
_atom_site_calc_flag
_atom_site_refinement_flags_posn
_atom_site_refinement_flags_adp
_atom_site_refinement_flags_occupancy
Zn1 Zn 0.38295(2) 0.5000 0.0000 0.0553(2) Uani 1 4 d S T P
Zn2 Zn 0.28031(2) 0.5000 0.0000 0.0620(2) Uani 1 4 d S T P
O1 O 0.2094(2) 0.5000 0.0000 0.137(3) Uani 1 4 d S T P
H1 H 0.2021 0.5000 0.0263 0.205 Uiso 1 2 d S U P
O2 O 0.37100(9) 0.45025(10) 0.04929(9) 0.0917(8) Uani 1 1 d . . .
O3 O 0.29342(9) 0.45077(9) 0.05052(7) 0.0781(6) Uani 1 1 d . . .
N1 N 0.45479(15) 0.5000 0.0000 0.0593(10) Uani 1 4 d S T P
N2 N 0.33913(10) 0.30516(10) 0.21268(10) 0.0797(8) Uani 1 1 d . . .
H2A H 0.3641 0.2885 0.2117 0.096 Uiso 1 1 calc R U .
N3 N 0.27396(9) 0.32266(9) 0.25735(9) 0.0738(7) Uani 1 1 d . . .
C1 C 0.4729(2) 0.4831(2) 0.04202(18) 0.0698(15) Uani 0.5 1 d . . P
H1A H 0.4618 0.4519 0.0476 0.084 Uiso 0.5 1 d R U P
H1B H 0.4618 0.4999 0.0670 0.084 Uiso 1 2 d R U P
C2 C 0.4737(3) 0.5546(3) 0.0000 0.073(2) Uani 0.5 2 d S T P
H2B H 0.4623 0.5705 0.0272 0.087 Uiso 0.25 1 d R U P
H2C H 0.4623 0.5705 -0.0272 0.087 Uiso 0.25 1 d R U P
C3 C 0.33212(11) 0.43709(11) 0.06463(9) 0.0658(7) Uani 1 1 d . . .
C4 C 0.33284(10) 0.40237(11) 0.10324(9) 0.0647(7) Uani 1 1 d . . .
C5 C 0.37323(13) 0.37953(16) 0.11525(13) 0.0953(12) Uani 1 1 d . . .
H5A H 0.4003 0.3854 0.0984 0.114 Uiso 1 1 calc R U .
C6 C 0.37469(13) 0.34805(17) 0.15181(15) 0.0991(13) Uani 1 1 d . . .
H6A H 0.4026 0.3335 0.1595 0.119 Uiso 1 1 calc R U .
C7 C 0.33488(11) 0.33824(11) 0.17688(11) 0.0705(8) Uani 1 1 d . . .
C8 C 0.29349(11) 0.36028(12) 0.16460(11) 0.0758(8) Uani 1 1 d . . .
H8A H 0.2663 0.3542 0.1812 0.091 Uiso 1 1 calc R U .
C9 C 0.29287(11) 0.39123(12) 0.12782(12) 0.0746(8) Uani 1 1 d . . .
H9A H 0.2648 0.4050 0.1193 0.090 Uiso 1 1 calc R U .
C10 C 0.30962(11) 0.29529(10) 0.24894(11) 0.0690(7) Uani 1 1 d . . .

loop_
_atom_site_aniso_label
_atom_site_aniso_U_11
_atom_site_aniso_U_22
_atom_site_aniso_U_33
_atom_site_aniso_U_23
_atom_site_aniso_U_13
_atom_site_aniso_U_12
Zn1 0.0604(4) 0.0675(4) 0.0381(3) 0.000 0.000 0.000
Zn2 0.0695(4) 0.0729(4) 0.0437(3) 0.000 0.000 0.000
O1 0.099(4) 0.207(8) 0.104(5) 0.000 0.000 0.000
O2 0.0812(15) 0.113(2) 0.0810(14) 0.0424(13) 0.0093(12) -0.0108(13)
O3 0.0811(14) 0.0904(15) 0.0628(12) 0.0232(10) 0.0029(10) -0.0031(11)
N1 0.054(2) 0.085(3) 0.0394(18) 0.000 0.000 0.000
N2 0.0813(16) 0.0783(16) 0.0794(16) 0.0312(13) 0.0348(13) 0.0283(13)
N3 0.0763(15) 0.0726(14) 0.0724(15) 0.0234(12) 0.0261(12) 0.0283(12)
C1 0.076(3) 0.085(4) 0.048(2) 0.020(2) 0.008(2) -0.003(2)
C2 0.076(5) 0.048(4) 0.095(6) 0.000 0.000 -0.001(3)
C3 0.0786(19) 0.0711(16) 0.0478(12) 0.0071(12) 0.0060(12) -0.0059(13)
C4 0.0700(16) 0.0710(16) 0.0531(13) 0.0104(12) 0.0100(11) -0.0001(13)
C5 0.074(2) 0.129(3) 0.083(2) 0.042(2) 0.0333(17) 0.017(2)
C6 0.0705(19) 0.126(3) 0.101(3) 0.051(2) 0.0308(18) 0.028(2)
C7 0.0744(18) 0.0701(16) 0.0669(16) 0.0180(13) 0.0221(13) 0.0118(13)
C8 0.0685(17) 0.084(2) 0.0753(18) 0.0251(15) 0.0208(14) 0.0059(14)
C9 0.0677(17) 0.0820(19) 0.0741(17) 0.0186(15) 0.0080(14) 0.0042(14)
C10 0.0701(16) 0.0651(15) 0.0718(16) 0.0174(13) 0.0228(13) 0.0141(13)

loop_
_atom_type_symbol
_atom_type_description
_atom_type_scat_dispersion_real
_atom_type_scat_dispersion_imag
_atom_type_scat_source
C C 0.0033 0.0016 'International Tables Vol C Tables 4.2.6.8 and 6.1.1.4'
H H 0.0000 0.0000 'International Tables Vol C Tables 4.2.6.8 and 6.1.1.4'
N N 0.0061 0.0033 'International Tables Vol C Tables 4.2.6.8 and 6.1.1.4'
O O 0.0106 0.0060 'International Tables Vol C Tables 4.2.6.8 and 6.1.1.4'
Zn Zn 0.2839 1.4301 'International Tables Vol C Tables 4.2.6.8 and 6.1.1.4'

loop_
_geom_angle_atom_site_label_1
_geom_angle_atom_site_label_2
_geom_angle_atom_site_label_3
_geom_angle
_geom_angle_site_symmetry_1
_geom_angle_site_symmetry_3
O2 Zn1 O2 160.62(15) 26 27_565
O2 Zn1 O2 88.89(18) 26 4_565
O2 Zn1 O2 87.86(18) 27_565 4_565
O2 Zn1 O2 87.86(18) 26 .
O2 Zn1 O2 88.89(18) 27_565 .
O2 Zn1 O2 160.62(15) 4_565 .
O2 Zn1 N1 99.69(8) 26 .
O2 Zn1 N1 99.69(8) 27_565 .
O2 Zn1 N1 99.69(8) 4_565 .
O2 Zn1 N1 99.69(8) . .
O2 Zn1 Zn2 80.31(8) 26 .
O2 Zn1 Zn2 80.31(8) 27_565 .
O2 Zn1 Zn2 80.31(8) 4_565 .
O2 Zn1 Zn2 80.31(8) . .
N1 Zn1 Zn2 180.0 . .
O1 Zn2 O3 100.53(7) . 27_565
O1 Zn2 O3 100.53(7) . 26
O3 Zn2 O3 158.94(14) 27_565 26
O1 Zn2 O3 100.53(7) . 4_565
O3 Zn2 O3 89.52(14) 27_565 4_565
O3 Zn2 O3 86.65(14) 26 4_565
O1 Zn2 O3 100.53(7) . .
O3 Zn2 O3 86.65(14) 27_565 .
O3 Zn2 O3 89.52(14) 26 .
O3 Zn2 O3 158.94(14) 4_565 .
O1 Zn2 Zn1 180.0 . .
O3 Zn2 Zn1 79.47(7) 27_565 .
O3 Zn2 Zn1 79.47(7) 26 .
O3 Zn2 Zn1 79.47(7) 4_565 .
O3 Zn2 Zn1 79.47(7) . .
C3 O2 Zn1 127.1(2) . .
C3 O3 Zn2 127.5(2) . .
C1 N1 C1 40.7(5) . 27_565
C1 N1 C1 119.0(6) . 26
C1 N1 C1 136.5(6) 27_565 26
C1 N1 C1 136.5(6) . 4_565
C1 N1 C1 119.0(6) 27_565 4_565
C1 N1 C1 40.7(5) 26 4_565
C1 N1 C2 63.3(3) . 27_565
C1 N1 C2 101.9(3) 27_565 27_565
C1 N1 C2 63.3(3) 26 27_565
C1 N1 C2 101.9(3) 4_565 27_565
C1 N1 C2 101.9(3) . .
C1 N1 C2 63.3(3) 27_565 .
C1 N1 C2 101.9(3) 26 .
C1 N1 C2 63.3(3) 4_565 .
C2 N1 C2 141.7(7) 27_565 .
C1 N1 Zn1 111.7(3) . .
C1 N1 Zn1 111.7(3) 27_565 .
C1 N1 Zn1 111.7(3) 26 .
C1 N1 Zn1 111.7(3) 4_565 .
C2 N1 Zn1 109.1(3) 27_565 .
C2 N1 Zn1 109.1(3) . .
C10 N2 C7 129.9(3) . .
C10 N3 C10 113.3(3) . 5
C1 C1 N1 69.7(3) 27_565 .
C1 C1 C1 90.002(2) 27_565 28_655
N1 C1 C1 111.8(3) . 28_655
C1 C1 C2 131.9(3) 27_565 27_565
N1 C1 C2 66.2(3) . 27_565
C1 C1 C2 89.1(4) 28_655 27_565
C1 C1 C1 58.0(4) 27_565 2_665
N1 C1 C1 97.5(4) . 2_665
C1 C1 C1 32.0(4) 28_655 2_665
C2 C1 C1 109.9(5) 27_565 2_665
C2 C2 C1 90.9(4) 3_655 4_565
C2 C2 C1 90.9(4) 3_655 27_565
C1 C2 C1 96.2(6) 4_565 27_565
C2 C2 N1 109.1(3) 3_655 .
C1 C2 N1 50.5(3) 4_565 .
C1 C2 N1 50.5(3) 27_565 .
O3 C3 O2 125.6(3) . .
O3 C3 C4 117.7(3) . .
O2 C3 C4 116.7(3) . .
C5 C4 C9 117.4(3) . .
C5 C4 C3 121.1(3) . .
C9 C4 C3 121.5(3) . .
C4 C5 C6 121.7(3) . .
C5 C6 C7 120.2(3) . .
C8 C7 C6 118.8(3) . .
C8 C7 N2 124.5(3) . .
C6 C7 N2 116.6(3) . .
C7 C8 C9 119.8(3) . .
C4 C9 C8 121.9(3) . .
N3 C10 N3 126.7(3) . 9
N3 C10 N2 119.8(3) . .
N3 C10 N2 113.4(2) 9 .

loop_
_geom_bond_atom_site_label_1
_geom_bond_atom_site_label_2
_geom_bond_distance
_geom_bond_site_symmetry_2
Zn1 O2 2.036(2) 26
Zn1 O2 2.036(2) 27_565
Zn1 O2 2.036(2) 4_565
Zn1 O2 2.036(2) .
Zn1 N1 2.059(4) .
Zn1 Zn2 2.9415(9) .
Zn2 O1 2.033(7) .
Zn2 O3 2.056(2) 27_565
Zn2 O3 2.056(2) 26
Zn2 O3 2.056(2) 4_565
Zn2 O3 2.056(2) .
O2 C3 1.256(4) .
O3 C3 1.244(4) .
N1 C1 1.398(5) .
N1 C1 1.398(5) 27_565
N1 C1 1.398(5) 26
N1 C1 1.398(5) 4_565
N1 C2 1.657(8) 27_565
N1 C2 1.657(8) .
N2 C10 1.369(3) .
N2 C7 1.402(4) .
N3 C10 1.311(3) .
N3 C10 1.355(3) 5
C1 C1 0.971(13) 27_565
C1 C1 1.555(12) 28_655
C1 C2 1.618(8) 27_565
C1 C1 1.833(12) 2_665
C2 C2 1.505(18) 3_655
C2 C1 1.618(8) 4_565
C2 C1 1.618(8) 27_565
C3 C4 1.488(4) .
C4 C5 1.374(5) .
C4 C9 1.382(4) .
C5 C6 1.383(5) .
C6 C7 1.377(4) .
C7 C8 1.389(4) .
C8 C9 1.378(4) .
C10 N3 1.355(3) 9

loop_
_platon_squeeze_void_nr
_platon_squeeze_void_average_x
_platon_squeeze_void_average_y
_platon_squeeze_void_average_z
_platon_squeeze_void_volume
_platon_squeeze_void_count_electrons
_platon_squeeze_void_content
1 -0.051 -0.057 -0.054 14876 2303 ' '
